data_1540604
loop_
_publ_author_name
'Adachi, Shinya'
'Liew, Sean K.'
'Lee, C. Frank'
'Lough, Alan'
'He, Zhi'
'Denis, Jeffrey D St'
'Poda, Gennady'
'Yudin, Andrei K.'

_publ_section_title
;
 Condensation-Driven Assembly of Boron-Containing Bis(Heteroaryl) Motifs
 Using a Linchpin Approach.
;
_journal_issue 22
_journal_name_full 'Organic letters'
_journal_page_first 5594
_journal_page_last 5597
_journal_paper_doi 10.1021/acs.orglett.5b02741
_journal_volume 17
_journal_year 2015
_chemical_formula_moiety 'C15 H13 B N4'
_chemical_formula_sum 'C15 H13 B N4'
_chemical_formula_weight 260.10
_space_group_crystal_system orthorhombic
_space_group_IT_number 61
_space_group_name_Hall '-P 2ac 2ab'
_space_group_name_H-M_alt 'P b c a'
_symmetry_space_group_name_Hall '-P 2ac 2ab'
_symmetry_space_group_name_H-M 'P b c a'
_atom_sites_solution_hydrogens mixed
_audit_creation_method SHELXL-2014/7
_cell_angle_alpha 90
_cell_angle_beta 90
_cell_angle_gamma 90
_cell_formula_units_Z 8
_cell_length_a 10.6778(3)
_cell_length_b 8.9179(2)
_cell_length_c 27.0390(7)
_cell_measurement_reflns_used 9984
_cell_measurement_temperature 147(2)
_cell_measurement_theta_max 66.46
_cell_measurement_theta_min 3.27
_cell_volume 2574.75(11)
_computing_cell_refinement APEX2
_computing_data_collection 'APEX2 (Bruker, 2007)'
_computing_data_reduction 'SAINT (Bruker, 2007)'
_computing_molecular_graphics 'PLATON (Spek, 2009)'
_computing_publication_material 'SHELXTL (Sheldrick, 2008)'
_computing_structure_refinement 'SHELXL-2014/7 (Sheldrick, 2014)'
_computing_structure_solution 'SHELXT (Sheldrick, 2008)'
_diffrn_ambient_temperature 147(2)
_diffrn_measured_fraction_theta_full 0.994
_diffrn_measured_fraction_theta_max 0.994
_diffrn_measurement_device_type 'Bruker Kappa APEX-DUO CCD'
_diffrn_measurement_method '\f and \w scans'
_diffrn_radiation_type CuK\a
_diffrn_radiation_wavelength 1.54178
_diffrn_reflns_av_R_equivalents 0.0504
_diffrn_reflns_av_unetI/netI 0.0142
_diffrn_reflns_laue_measured_fraction_full 0.994
_diffrn_reflns_laue_measured_fraction_max 0.994
_diffrn_reflns_limit_h_max 12
_diffrn_reflns_limit_h_min -11
_diffrn_reflns_limit_k_max 10
_diffrn_reflns_limit_k_min -10
_diffrn_reflns_limit_l_max 32
_diffrn_reflns_limit_l_min -31
_diffrn_reflns_number 61556
_diffrn_reflns_point_group_measured_fraction_full 0.994
_diffrn_reflns_point_group_measured_fraction_max 0.994
_diffrn_reflns_theta_full 67.346
_diffrn_reflns_theta_max 67.346
_diffrn_reflns_theta_min 3.269
_diffrn_source 'Bruker ImuS with multi-layer optics'
_exptl_absorpt_coefficient_mu 0.650
_exptl_absorpt_correction_T_max 0.7529
_exptl_absorpt_correction_T_min 0.6924
_exptl_absorpt_correction_type multi-scan
_exptl_absorpt_process_details 'SADABS (Sheldrick, 1996)'
_exptl_crystal_colour brown
_exptl_crystal_density_diffrn 1.342
_exptl_crystal_description needle
_exptl_crystal_F_000 1088
_exptl_crystal_size_max 0.250
_exptl_crystal_size_mid 0.025
_exptl_crystal_size_min 0.025
_refine_diff_density_max 0.169
_refine_diff_density_min -0.234
_refine_diff_density_rms 0.039
_refine_ls_extinction_method none
_refine_ls_goodness_of_fit_ref 1.074
_refine_ls_hydrogen_treatment mixed
_refine_ls_matrix_type full
_refine_ls_number_parameters 189
_refine_ls_number_reflns 2310
_refine_ls_number_restraints 0
_refine_ls_restrained_S_all 1.074
_refine_ls_R_factor_all 0.0360
_refine_ls_R_factor_gt 0.0319
_refine_ls_shift/su_max 0.001
_refine_ls_shift/su_mean 0.000
_refine_ls_structure_factor_coef Fsqd
_refine_ls_weighting_details 'w=1/[\s^2^(Fo^2^)+(0.0368P)^2^+0.9404P] where P=(Fo^2^+2Fc^2^)/3'
_refine_ls_weighting_scheme calc
_refine_ls_wR_factor_gt 0.0769
_refine_ls_wR_factor_ref 0.0794
_reflns_Friedel_coverage 0.000
_reflns_number_gt 2088
_reflns_number_total 2310
_reflns_threshold_expression 'I > 2\s(I)'
_cod_data_source_file ol5b02741_si_003.cif
_cod_data_source_block d1558
_cod_database_code 1540604
_shelx_shelxl_version_number 2014/7
_shelx_space_group_comment
; 
The symmetry employed for this shelxl refinement is uniquely defined 
by the following loop, which should always be used as a source of 
symmetry information in preference to the above space-group names. 
They are only intended as comments. 
;
_shelx_estimated_absorpt_t_min 0.854
_shelx_estimated_absorpt_t_max 0.984

loop_
_space_group_symop_operation_xyz
'x, y, z'
'x+1/2, -y+1/2, -z'
'-x, y+1/2, -z+1/2'
'-x+1/2, -y, z+1/2'
'-x, -y, -z'
'-x-1/2, y-1/2, z'
'x, -y-1/2, z-1/2'
'x-1/2, y, -z-1/2'

loop_
_atom_site_label
_atom_site_type_symbol
_atom_site_fract_x
_atom_site_fract_y
_atom_site_fract_z
_atom_site_U_iso_or_equiv
_atom_site_adp_type
_atom_site_occupancy
_atom_site_site_symmetry_order
_atom_site_calc_flag
_atom_site_refinement_flags_posn
_atom_site_refinement_flags_adp
N1 N 0.16891(9) 0.78479(10) 0.66173(3) 0.0202(2) Uani 1 1 d . .
N2 N 0.22817(9) 0.53531(11) 0.51878(3) 0.0197(2) Uani 1 1 d . .
N3 N 0.12609(9) 0.32397(10) 0.49957(3) 0.0201(2) Uani 1 1 d . .
N4 N 0.07105(9) 0.38846(11) 0.54140(4) 0.0204(2) Uani 1 1 d . .
C1 C 0.11584(11) 0.62216(12) 0.60197(4) 0.0198(3) Uani 1 1 d . .
C2 C 0.20688(11) 0.72145(13) 0.61800(4) 0.0208(3) Uani 1 1 d . .
H2A H 0.2833 0.7423 0.6014 0.025 Uiso 1 1 calc R U
C3 C 0.22911(12) 0.88983(13) 0.69076(4) 0.0252(3) Uani 1 1 d . .
H3A H 0.3093 0.9265 0.6815 0.030 Uiso 1 1 calc R U
C4 C 0.17342(13) 0.94014(14) 0.73236(4) 0.0290(3) Uani 1 1 d . .
H4A H 0.2152 1.0111 0.7527 0.035 Uiso 1 1 calc R U
C5 C 0.05236(13) 0.88735(14) 0.74588(5) 0.0298(3) Uani 1 1 d . .
H5A H 0.0130 0.9248 0.7749 0.036 Uiso 1 1 calc R U
C6 C -0.00703(12) 0.78391(14) 0.71758(4) 0.0267(3) Uani 1 1 d . .
H6A H -0.0878 0.7493 0.7269 0.032 Uiso 1 1 calc R U
C7 C 0.05055(11) 0.72713(12) 0.67423(4) 0.0199(3) Uani 1 1 d . .
C8 C 0.01850(11) 0.62569(13) 0.63764(4) 0.0212(3) Uani 1 1 d . .
H8A H -0.0563 0.5680 0.6366 0.025 Uiso 1 1 calc R U
C9 C 0.21769(11) 0.41492(12) 0.48755(4) 0.0183(2) Uani 1 1 d . .
C10 C 0.30050(11) 0.38910(12) 0.44490(4) 0.0186(2) Uani 1 1 d . .
C11 C 0.41157(11) 0.46982(13) 0.43936(4) 0.0211(3) Uani 1 1 d . .
H11A H 0.4361 0.5395 0.4641 0.025 Uiso 1 1 calc R U
C12 C 0.48649(12) 0.44919(14) 0.39801(5) 0.0251(3) Uani 1 1 d . .
H12A H 0.5620 0.5046 0.3947 0.030 Uiso 1 1 calc R U
C13 C 0.45169(12) 0.34811(14) 0.36155(4) 0.0278(3) Uani 1 1 d . .
H13A H 0.5024 0.3353 0.3330 0.033 Uiso 1 1 calc R U
C14 C 0.34227(12) 0.26586(14) 0.36713(4) 0.0270(3) Uani 1 1 d . .
H14A H 0.3187 0.1955 0.3425 0.032 Uiso 1 1 calc R U
C15 C 0.26708(11) 0.28562(13) 0.40841(4) 0.0226(3) Uani 1 1 d . .
H15A H 0.1925 0.2285 0.4119 0.027 Uiso 1 1 calc R U
B1 B 0.13248(12) 0.52245(15) 0.55567(5) 0.0199(3) Uani 1 1 d . .
H2N H 0.2847(14) 0.6073(16) 0.5129(5) 0.026(4) Uiso 1 1 d . .
H4N H 0.0041(15) 0.3382(17) 0.5533(5) 0.033(4) Uiso 1 1 d . .

loop_
_atom_site_aniso_label
_atom_site_aniso_U_11
_atom_site_aniso_U_22
_atom_site_aniso_U_33
_atom_site_aniso_U_23
_atom_site_aniso_U_13
_atom_site_aniso_U_12
N1 0.0209(5) 0.0205(5) 0.0194(5) 0.0015(4) 0.0010(4) 0.0010(4)
N2 0.0219(5) 0.0162(5) 0.0209(5) -0.0008(4) 0.0012(4) -0.0016(4)
N3 0.0211(5) 0.0177(5) 0.0215(5) -0.0004(4) 0.0023(4) 0.0014(4)
N4 0.0201(5) 0.0199(5) 0.0212(5) 0.0012(4) 0.0040(4) 0.0006(4)
C1 0.0204(6) 0.0193(6) 0.0198(5) 0.0029(4) -0.0004(5) 0.0033(5)
C2 0.0209(6) 0.0227(6) 0.0187(6) 0.0017(4) 0.0041(4) 0.0026(5)
C3 0.0241(6) 0.0250(6) 0.0266(6) 0.0006(5) -0.0033(5) -0.0012(5)
C4 0.0360(8) 0.0262(6) 0.0247(6) -0.0033(5) -0.0041(5) 0.0004(5)
C5 0.0398(8) 0.0286(6) 0.0211(6) -0.0016(5) 0.0065(5) 0.0047(6)
C6 0.0285(7) 0.0263(6) 0.0252(6) 0.0025(5) 0.0082(5) 0.0021(5)
C7 0.0203(6) 0.0194(6) 0.0199(6) 0.0039(4) 0.0021(4) 0.0018(4)
C8 0.0197(6) 0.0205(6) 0.0233(6) 0.0018(5) 0.0011(5) 0.0002(5)
C9 0.0194(6) 0.0154(5) 0.0200(5) 0.0013(4) -0.0014(4) 0.0023(4)
C10 0.0209(6) 0.0152(5) 0.0198(6) 0.0032(4) -0.0012(4) 0.0041(4)
C11 0.0219(6) 0.0177(6) 0.0236(6) 0.0012(4) -0.0010(5) 0.0018(5)
C12 0.0230(6) 0.0238(6) 0.0286(6) 0.0059(5) 0.0027(5) 0.0017(5)
C13 0.0302(7) 0.0311(7) 0.0222(6) 0.0033(5) 0.0056(5) 0.0063(5)
C14 0.0320(7) 0.0264(6) 0.0226(6) -0.0039(5) -0.0018(5) 0.0038(5)
C15 0.0230(6) 0.0204(6) 0.0243(6) 0.0001(5) -0.0013(5) 0.0005(5)
B1 0.0202(7) 0.0191(7) 0.0204(6) 0.0038(5) -0.0010(5) 0.0035(5)

loop_
_atom_type_symbol
_atom_type_description
_atom_type_scat_dispersion_real
_atom_type_scat_dispersion_imag
_atom_type_scat_source
C C 0.0181 0.0091 'International Tables Vol C Tables 4.2.6.8 and 6.1.1.4'
H H 0.0000 0.0000 'International Tables Vol C Tables 4.2.6.8 and 6.1.1.4'
N N 0.0311 0.0180 'International Tables Vol C Tables 4.2.6.8 and 6.1.1.4'
B B 0.0090 0.0039 'International Tables Vol C Tables 4.2.6.8 and 6.1.1.4'

loop_
_geom_angle_atom_site_label_1
_geom_angle_atom_site_label_2
_geom_angle_atom_site_label_3
_geom_angle
C2 N1 C3 129.18(11)
C2 N1 C7 108.81(10)
C3 N1 C7 122.01(10)
C9 N2 B1 107.95(10)
C9 N2 H2N 120.5(9)
B1 N2 H2N 131.4(9)
C9 N3 N4 105.05(9)
N3 N4 B1 111.87(10)
N3 N4 H4N 114.6(9)
B1 N4 H4N 133.5(9)
C2 C1 C8 106.70(10)
C2 C1 B1 122.74(11)
C8 C1 B1 130.37(11)
N1 C2 C1 109.01(10)
N1 C2 H2A 125.5
C1 C2 H2A 125.5
C4 C3 N1 119.63(12)
C4 C3 H3A 120.2
N1 C3 H3A 120.2
C3 C4 C5 120.29(12)
C3 C4 H4A 119.9
C5 C4 H4A 119.9
C6 C5 C4 120.32(12)
C6 C5 H5A 119.8
C4 C5 H5A 119.8
C5 C6 C7 120.46(12)
C5 C6 H6A 119.8
C7 C6 H6A 119.8
C8 C7 N1 106.84(10)
C8 C7 C6 135.87(12)
N1 C7 C6 117.27(11)
C7 C8 C1 108.63(10)
C7 C8 H8A 125.7
C1 C8 H8A 125.7
N3 C9 N2 113.12(10)
N3 C9 C10 123.07(10)
N2 C9 C10 123.81(10)
C11 C10 C15 118.82(10)
C11 C10 C9 120.94(10)
C15 C10 C9 120.21(11)
C12 C11 C10 120.55(11)
C12 C11 H11A 119.7
C10 C11 H11A 119.7
C13 C12 C11 120.32(12)
C13 C12 H12A 119.8
C11 C12 H12A 119.8
C12 C13 C14 119.46(11)
C12 C13 H13A 120.3
C14 C13 H13A 120.3
C15 C14 C13 120.53(12)
C15 C14 H14A 119.7
C13 C14 H14A 119.7
C14 C15 C10 120.30(11)
C14 C15 H15A 119.8
C10 C15 H15A 119.8
N4 B1 N2 102.01(10)
N4 B1 C1 130.74(11)
N2 B1 C1 126.86(11)

loop_
_geom_bond_atom_site_label_1
_geom_bond_atom_site_label_2
_geom_bond_distance
N1 C2 1.3716(15)
N1 C3 1.3809(16)
N1 C7 1.4056(15)
N2 C9 1.3706(15)
N2 B1 1.4326(16)
N2 H2N 0.895(15)
N3 C9 1.3115(15)
N3 N4 1.3985(13)
N4 B1 1.4167(17)
N4 H4N 0.903(16)
C1 C2 1.3846(16)
C1 C8 1.4183(16)
C1 B1 1.5457(17)
C2 H2A 0.9500
C3 C4 1.3491(17)
C3 H3A 0.9500
C4 C5 1.4234(19)
C4 H4A 0.9500
C5 C6 1.3560(18)
C5 H5A 0.9500
C6 C7 1.4172(16)
C6 H6A 0.9500
C7 C8 1.3835(16)
C8 H8A 0.9500
C9 C10 1.4713(15)
C10 C11 1.3953(17)
C10 C15 1.3972(16)
C11 C12 1.3869(17)
C11 H11A 0.9500
C12 C13 1.3867(18)
C12 H12A 0.9500
C13 C14 1.3878(19)
C13 H13A 0.9500
C14 C15 1.3862(17)
C14 H14A 0.9500
C15 H15A 0.9500

loop_
_geom_hbond_atom_site_label_D
_geom_hbond_atom_site_label_H
_geom_hbond_atom_site_label_A
_geom_hbond_distance_DH
_geom_hbond_distance_HA
_geom_hbond_distance_DA
_geom_hbond_angle_DHA
_geom_hbond_site_symmetry_A
N2 H2N N3 0.895(15) 2.184(15) 3.0526(14) 163.3(12) 6_665
N4 H4N Cg 0.903(16) 2.572(15) 3.4324(11) 159.5(13) 2_456

loop_
_geom_torsion_atom_site_label_1
_geom_torsion_atom_site_label_2
_geom_torsion_atom_site_label_3
_geom_torsion_atom_site_label_4
_geom_torsion
C9 N3 N4 B1 -0.77(12)
C3 N1 C2 C1 -179.61(11)
C7 N1 C2 C1 -0.61(12)
C8 C1 C2 N1 -0.02(13)
B1 C1 C2 N1 -175.48(10)
C2 N1 C3 C4 178.56(11)
C7 N1 C3 C4 -0.33(17)
N1 C3 C4 C5 -1.07(18)
C3 C4 C5 C6 1.26(19)
C4 C5 C6 C7 -0.02(19)
C2 N1 C7 C8 1.00(12)
C3 N1 C7 C8 -179.91(10)
C2 N1 C7 C6 -177.58(10)
C3 N1 C7 C6 1.52(16)
C5 C6 C7 C8 -179.35(13)
C5 C6 C7 N1 -1.31(17)
N1 C7 C8 C1 -1.00(12)
C6 C7 C8 C1 177.18(13)
C2 C1 C8 C7 0.64(13)
B1 C1 C8 C7 175.63(11)
N4 N3 C9 N2 0.47(12)
N4 N3 C9 C10 -179.71(10)
B1 N2 C9 N3 -0.01(13)
B1 N2 C9 C10 -179.83(10)
N3 C9 C10 C11 -166.50(11)
N2 C9 C10 C11 13.30(16)
N3 C9 C10 C15 15.28(16)
N2 C9 C10 C15 -164.92(10)
C15 C10 C11 C12 0.91(16)
C9 C10 C11 C12 -177.33(10)
C10 C11 C12 C13 0.14(17)
C11 C12 C13 C14 -1.05(18)
C12 C13 C14 C15 0.89(18)
C13 C14 C15 C10 0.18(18)
C11 C10 C15 C14 -1.07(17)
C9 C10 C15 C14 177.19(10)
N3 N4 B1 N2 0.75(12)
N3 N4 B1 C1 -172.28(11)
C9 N2 B1 N4 -0.44(12)
C9 N2 B1 C1 172.96(11)
C2 C1 B1 N4 159.47(12)
C8 C1 B1 N4 -14.8(2)
C2 C1 B1 N2 -12.00(18)
C8 C1 B1 N2 173.71(11)
